data_4500394
loop_
_publ_author_name
'Felsmann, Marika'
'Eissmann, Frank'
'Schwarzer, Anke'
'Weber, Edwin'

_publ_section_title
;
 Competitive Interactions in the Crystal Structures of Benzils Effected by
 Different Halogen Substitution
;
_journal_issue 4
_journal_name_full 'Crystal Growth &amp; Design'
_journal_page_first 982
_journal_paper_doi 10.1021/cg101495f
_journal_volume 11
_journal_year 2011
_chemical_formula_moiety 'C14 H8 Cl2 O2'
_chemical_formula_sum 'C14 H8 Cl2 O2'
_chemical_formula_weight 279.10
_chemical_name_common 4,4'-Dichlorobenzil
_chemical_name_systematic 1,2-Bis(4-chlorophenyl)ethane-1,2-dione
_space_group_IT_number 13
_symmetry_cell_setting monoclinic
_symmetry_space_group_name_Hall '-P 2yac'
_symmetry_space_group_name_H-M 'P 1 2/n 1'
_atom_sites_solution_hydrogens geom
_atom_sites_solution_primary direct
_atom_sites_solution_secondary difmap
_audit_creation_method SHELXL-97
_cell_angle_alpha 90.00
_cell_angle_beta 92.004(2)
_cell_angle_gamma 90.00
_cell_formula_units_Z 2
_cell_length_a 6.0292(2)
_cell_length_b 3.86880(10)
_cell_length_c 25.3201(8)
_cell_measurement_reflns_used 7338
_cell_measurement_temperature 153(2)
_cell_measurement_theta_max 33.15
_cell_measurement_theta_min 3.22
_cell_volume 590.25(3)
_computing_cell_refinement 'SAINT (Bruker, 2007)'
_computing_data_collection 'APEX2 (Bruker, 2007)'
_computing_data_reduction 'SAINT (Bruker, 2007)'
_computing_molecular_graphics 'SHELXTL (Sheldrick, 2008) and ORTEP-3 (Farrugia, 1997)'
_computing_publication_material 'SHELXTL (Sheldrick, 2008) and PLATON (Spek, 2009)'
_computing_structure_refinement 'SHELXL97 (Sheldrick, 2008)'
_computing_structure_solution 'SHELXS97 (Sheldrick, 2008)'
_diffrn_ambient_temperature 153(2)
_diffrn_measured_fraction_theta_full 0.994
_diffrn_measured_fraction_theta_max 0.994
_diffrn_measurement_device_type 'Bruker Kappa APEXII CCD'
_diffrn_measurement_method '\f and \w scans'
_diffrn_radiation_monochromator graphite
_diffrn_radiation_source 'fine-focus sealed tube'
_diffrn_radiation_type MoK\a
_diffrn_radiation_wavelength 0.71073
_diffrn_reflns_av_R_equivalents 0.0278
_diffrn_reflns_av_sigmaI/netI 0.0147
_diffrn_reflns_limit_h_max 8
_diffrn_reflns_limit_h_min -8
_diffrn_reflns_limit_k_max 5
_diffrn_reflns_limit_k_min -5
_diffrn_reflns_limit_l_max 33
_diffrn_reflns_limit_l_min -33
_diffrn_reflns_number 11092
_diffrn_reflns_theta_full 28.50
_diffrn_reflns_theta_max 28.50
_diffrn_reflns_theta_min 3.22
_exptl_absorpt_coefficient_mu 0.538
_exptl_absorpt_correction_T_max 0.7465
_exptl_absorpt_correction_T_min 0.6623
_exptl_absorpt_correction_type multi-scan
_exptl_absorpt_process_details 'SADABS (Bruker, 2007)'
_exptl_crystal_colour yellow
_exptl_crystal_density_diffrn 1.570
_exptl_crystal_density_method 'not measured'
_exptl_crystal_description block
_exptl_crystal_F_000 284
_exptl_crystal_size_max 0.50
_exptl_crystal_size_mid 0.38
_exptl_crystal_size_min 0.11
_refine_diff_density_max 0.450
_refine_diff_density_min -0.268
_refine_diff_density_rms 0.054
_refine_ls_extinction_method none
_refine_ls_goodness_of_fit_ref 1.163
_refine_ls_hydrogen_treatment constr
_refine_ls_matrix_type full
_refine_ls_number_parameters 82
_refine_ls_number_reflns 1492
_refine_ls_number_restraints 0
_refine_ls_restrained_S_all 1.163
_refine_ls_R_factor_all 0.0389
_refine_ls_R_factor_gt 0.0339
_refine_ls_shift/su_max 0.000
_refine_ls_shift/su_mean 0.000
_refine_ls_structure_factor_coef Fsqd
_refine_ls_weighting_details 'calc w=1/[\s^2^(Fo^2^)+(0.0296P)^2^+0.4134P] where P=(Fo^2^+2Fc^2^)/3'
_refine_ls_weighting_scheme calc
_refine_ls_wR_factor_gt 0.0799
_refine_ls_wR_factor_ref 0.0820
_reflns_number_gt 1348
_reflns_number_total 1492
_reflns_threshold_expression >2sigma(I)
_cod_data_source_file cg101495f_si_002.cif
_cod_data_source_block dichlorobenzil
_cod_original_sg_symbol_H-M 'P 2/n'
_cod_database_code 4500394

loop_
_symmetry_equiv_pos_as_xyz
'x, y, z'
'-x+1/2, y, -z+1/2'
'-x, -y, -z'
'x-1/2, -y, z-1/2'

loop_
_atom_site_label
_atom_site_type_symbol
_atom_site_fract_x
_atom_site_fract_y
_atom_site_fract_z
_atom_site_U_iso_or_equiv
_atom_site_adp_type
_atom_site_occupancy
_atom_site_symmetry_multiplicity
_atom_site_calc_flag
_atom_site_refinement_flags
Cl1 Cl 0.78145(7) 0.60183(12) 0.459837(15) 0.03278(14) Uani 1 1 d .
O1 O 0.03045(18) 1.2474(3) 0.28504(4) 0.0270(3) Uani 1 1 d .
C1 C 0.2072(2) 1.1035(4) 0.27837(5) 0.0188(3) Uani 1 1 d .
C2 C 0.3501(2) 0.9672(4) 0.32240(5) 0.0168(3) Uani 1 1 d .
C3 C 0.2787(2) 1.0066(4) 0.37411(5) 0.0199(3) Uani 1 1 d .
H3 H 0.1394 1.1118 0.3801 0.024 Uiso 1 1 calc R
C4 C 0.4101(3) 0.8930(4) 0.41661(6) 0.0233(3) Uani 1 1 d .
H4 H 0.3622 0.9187 0.4517 0.028 Uiso 1 1 calc R
C5 C 0.6134(2) 0.7407(4) 0.40682(6) 0.0211(3) Uani 1 1 d .
C6 C 0.6858(2) 0.6913(4) 0.35616(6) 0.0216(3) Uani 1 1 d .
H6 H 0.8238 0.5814 0.3504 0.026 Uiso 1 1 calc R
C7 C 0.5524(2) 0.8058(4) 0.31387(5) 0.0191(3) Uani 1 1 d .
H7 H 0.5995 0.7739 0.2788 0.023 Uiso 1 1 calc R

loop_
_atom_site_aniso_label
_atom_site_aniso_U_11
_atom_site_aniso_U_22
_atom_site_aniso_U_33
_atom_site_aniso_U_23
_atom_site_aniso_U_13
_atom_site_aniso_U_12
Cl1 0.0335(2) 0.0387(3) 0.0255(2) 0.00446(17) -0.00848(14) 0.00797(18)
O1 0.0234(5) 0.0351(7) 0.0226(5) -0.0012(5) 0.0008(4) 0.0089(5)
C1 0.0192(6) 0.0188(7) 0.0184(6) -0.0016(5) 0.0007(5) -0.0004(5)
C2 0.0177(6) 0.0153(7) 0.0175(6) -0.0007(5) 0.0007(5) -0.0011(5)
C3 0.0192(6) 0.0206(7) 0.0201(6) -0.0009(5) 0.0028(5) 0.0018(6)
C4 0.0261(7) 0.0264(8) 0.0177(6) -0.0007(6) 0.0029(5) 0.0017(6)
C5 0.0221(7) 0.0199(7) 0.0208(6) 0.0020(5) -0.0045(5) -0.0008(6)
C6 0.0185(6) 0.0211(7) 0.0251(7) -0.0023(6) 0.0004(5) 0.0021(6)
C7 0.0192(6) 0.0193(7) 0.0188(6) -0.0025(5) 0.0027(5) -0.0007(6)

loop_
_atom_type_symbol
_atom_type_description
_atom_type_scat_dispersion_real
_atom_type_scat_dispersion_imag
_atom_type_scat_source
C C 0.0033 0.0016 'International Tables Vol C Tables 4.2.6.8 and 6.1.1.4'
H H 0.0000 0.0000 'International Tables Vol C Tables 4.2.6.8 and 6.1.1.4'
O O 0.0106 0.0060 'International Tables Vol C Tables 4.2.6.8 and 6.1.1.4'
Cl Cl 0.1484 0.1585 'International Tables Vol C Tables 4.2.6.8 and 6.1.1.4'

loop_
_geom_angle_atom_site_label_1
_geom_angle_atom_site_label_2
_geom_angle_atom_site_label_3
_geom_angle
_geom_angle_site_symmetry_3
O1 C1 C2 123.10(13) .
O1 C1 C1 116.82(14) 2
C2 C1 C1 119.73(14) 2
C7 C2 C3 119.52(13) .
C7 C2 C1 122.12(12) .
C3 C2 C1 118.36(12) .
C4 C3 C2 120.36(13) .
C4 C3 H3 119.8 .
C2 C3 H3 119.8 .
C3 C4 C5 118.67(13) .
C3 C4 H4 120.7 .
C5 C4 H4 120.7 .
C6 C5 C4 122.22(14) .
C6 C5 Cl1 118.63(12) .
C4 C5 Cl1 119.14(11) .
C5 C6 C7 118.54(13) .
C5 C6 H6 120.7 .
C7 C6 H6 120.7 .
C6 C7 C2 120.65(13) .
C6 C7 H7 119.7 .
C2 C7 H7 119.7 .

loop_
_geom_bond_atom_site_label_1
_geom_bond_atom_site_label_2
_geom_bond_distance
_geom_bond_site_symmetry_2
Cl1 C5 1.7385(15) .
O1 C1 1.2194(18) .
C1 C2 1.4816(19) .
C1 C1 1.543(3) 2
C2 C7 1.394(2) .
C2 C3 1.4009(19) .
C3 C4 1.385(2) .
C3 H3 0.9500 .
C4 C5 1.390(2) .
C4 H4 0.9500 .
C5 C6 1.383(2) .
C6 C7 1.389(2) .
C6 H6 0.9500 .
C7 H7 0.9500 .

loop_
_geom_hbond_atom_site_label_D
_geom_hbond_atom_site_label_H
_geom_hbond_atom_site_label_A
_geom_hbond_distance_DH
_geom_hbond_distance_HA
_geom_hbond_distance_DA
_geom_hbond_angle_DHA
_geom_hbond_site_symmetry_A
C6 H6 O1 0.95 2.47 3.2819(19) 143.3 1_645
C7 H7 O1 0.95 2.55 3.0581(18) 113.8 2
C7 H7 O1 0.95 2.70 3.3320(18) 124.6 2_545

loop_
_geom_torsion_atom_site_label_1
_geom_torsion_atom_site_label_2
_geom_torsion_atom_site_label_3
_geom_torsion_atom_site_label_4
_geom_torsion
_geom_torsion_site_symmetry_1
_geom_torsion_site_symmetry_3
_geom_torsion_site_symmetry_4
O1 C1 C2 C7 -179.51(15) . . .
C1 C1 C2 C7 -6.52(18) 2 . .
O1 C1 C2 C3 -0.2(2) . . .
C1 C1 C2 C3 172.82(11) 2 . .
C7 C2 C3 C4 1.4(2) . . .
C1 C2 C3 C4 -177.95(14) . . .
C2 C3 C4 C5 0.1(2) . . .
C3 C4 C5 C6 -1.7(2) . . .
C3 C4 C5 Cl1 179.22(12) . . .
C4 C5 C6 C7 1.6(2) . . .
Cl1 C5 C6 C7 -179.31(12) . . .
C5 C6 C7 C2 0.0(2) . . .
C3 C2 C7 C6 -1.5(2) . . .
C1 C2 C7 C6 177.83(14) . . .
O1 C1 C1 O1 118.5(2) . 2 2
